data_1567235
loop_
_publ_author_name
'Li, Shao-Chuan'
'Liu, Caiping'
'chen, qihui'
'Jiang, Feilong'
'Yuan, Daqiang'
'Sun, Qing-Fu'
'Hong, Maochun'

_publ_section_title
;
 Adaptive coordination assemblies based on a flexible
 tetraazacyclododecane ligand for promoting carbon dioxide fixation
;
_journal_name_full 'Chemical Science'
_journal_paper_doi 10.1039/D2SC03093D
_journal_year 2022
_chemical_formula_sum 'C52 H40 B2 F8 N4 P2 Pt'
_chemical_formula_weight 1151.53
_space_group_IT_number 11
_space_group_name_Hall '-P 2yb'
_space_group_name_H-M_alt 'P 1 21/m 1'
_symmetry_cell_setting monoclinic
_symmetry_space_group_name_H-M 'P 1 21/m 1'
_atom_sites_solution_hydrogens geom
_atom_sites_solution_primary direct
_atom_sites_solution_secondary difmap
_audit_block_doi 10.5517/cc7546q
_audit_creation_method SHELXL-97
_audit_update_record
;
2003-06-23 deposited with the CCDC.	2022-07-04 downloaded from the CCDC.
;
_cell_angle_alpha 90.00
_cell_angle_beta 107.97(3)
_cell_angle_gamma 90.00
_cell_formula_units_Z 2
_cell_length_a 11.289(2)
_cell_length_b 16.021(3)
_cell_length_c 13.684(3)
_cell_measurement_temperature 200(2)
_cell_volume 2354.2(9)
_computing_cell_refinement 'Bruker XSCANS'
_computing_data_collection 'Bruker XSCANS'
_computing_data_reduction 'Bruker SHELXTL'
_computing_molecular_graphics 'Bruker SHELXTL'
_computing_publication_material 'Bruker SHELXTL'
_computing_structure_refinement 'SHELXL-97 (Sheldrick, 1997)'
_computing_structure_solution 'SHELXS-97 (Sheldrick, 1990)'
_diffrn_ambient_temperature 200(2)
_diffrn_measured_fraction_theta_full 0.952
_diffrn_measured_fraction_theta_max 0.952
_diffrn_measurement_device_type 'Siemens SMART'
_diffrn_measurement_method 'Area detector \w scans'
_diffrn_radiation_monochromator graphite
_diffrn_radiation_source 'fine-focus sealed tube'
_diffrn_radiation_type MoK\a
_diffrn_radiation_wavelength 0.71073
_diffrn_reflns_av_R_equivalents 0.0992
_diffrn_reflns_av_sigmaI/netI 0.0767
_diffrn_reflns_limit_h_max 13
_diffrn_reflns_limit_h_min -13
_diffrn_reflns_limit_k_max 18
_diffrn_reflns_limit_k_min -18
_diffrn_reflns_limit_l_max 16
_diffrn_reflns_limit_l_min -16
_diffrn_reflns_number 19782
_diffrn_reflns_theta_full 25.56
_diffrn_reflns_theta_max 25.56
_diffrn_reflns_theta_min 1.56
_exptl_absorpt_coefficient_mu 3.122
_exptl_absorpt_correction_T_max 0.7252
_exptl_absorpt_correction_T_min 0.3995
_exptl_absorpt_correction_type multi-scan
_exptl_absorpt_process_details 'Blessing, 1995'
_exptl_crystal_density_diffrn 1.624
_exptl_crystal_density_method 'not measured'
_exptl_crystal_F_000 1140
_exptl_crystal_size_max 0.36
_exptl_crystal_size_mid 0.16
_exptl_crystal_size_min 0.11
_refine_diff_density_max 2.307
_refine_diff_density_min -0.942
_refine_diff_density_rms 0.161
_refine_ls_extinction_method none
_refine_ls_goodness_of_fit_ref 1.008
_refine_ls_hydrogen_treatment mixed
_refine_ls_matrix_type full
_refine_ls_number_parameters 388
_refine_ls_number_reflns 4368
_refine_ls_number_restraints 78
_refine_ls_restrained_S_all 1.024
_refine_ls_R_factor_all 0.0627
_refine_ls_R_factor_gt 0.0458
_refine_ls_shift/su_max 0.009
_refine_ls_shift/su_mean 0.001
_refine_ls_structure_factor_coef Fsqd
_refine_ls_weighting_details 'calc w=1/[\s^2^(Fo^2^)+(0.0607P)^2^+0.0000P] where P=(Fo^2^+2Fc^2^)/3'
_refine_ls_weighting_scheme calc
_refine_ls_wR_factor_gt 0.1047
_refine_ls_wR_factor_ref 0.1119
_reflns_number_gt 3544
_reflns_number_total 4368
_reflns_threshold_expression >2sigma(I)
_cod_data_source_file d2sc03093d2.cif
_cod_data_source_block sk15arev
_cod_depositor_comments
;
The following automatic conversions were performed:

data item '_symmetry_cell_setting' value 'Monoclinic' was changed to
'monoclinic' in accordance with the
/home/data/users/saulius/crontab/automatic-downloads/rss-feeds/RSC/lib/dictionaries/cif_core.dic
dictionary named 'cif_core.dic' version 2.4.2 last updated on
2011-04-26.

Automatic conversion script
Id: cif_fix_values 7556 2019-12-06 15:28:31Z antanas 
;
_cod_original_cell_volume 2354.3(8)
_cod_original_sg_symbol_H-M P2(1)/m
_cod_database_code 1567235

loop_
_symmetry_equiv_pos_as_xyz
'x, y, z'
'-x, y+1/2, -z'
'-x, -y, -z'
'x, -y-1/2, z'

loop_
_atom_site_label
_atom_site_type_symbol
_atom_site_fract_x
_atom_site_fract_y
_atom_site_fract_z
_atom_site_U_iso_or_equiv
_atom_site_adp_type
_atom_site_occupancy
_atom_site_symmetry_multiplicity
_atom_site_calc_flag
_atom_site_refinement_flags
_atom_site_disorder_assembly
_atom_site_disorder_group
Pt Pt 0.81183(3) 0.7500 0.71515(3) 0.02844(14) Uani 1 2 d S . .
P1 P 0.80468(16) 0.60620(10) 0.71736(12) 0.0323(4) Uani 1 1 d D . .
C11 C 0.9573(6) 0.5571(3) 0.7545(5) 0.0377(15) Uani 1 1 d D . .
C12 C 1.0186(7) 0.5453(4) 0.6816(6) 0.055(2) Uani 1 1 d D . .
H12A H 0.9795 0.5606 0.6120 0.065 Uiso 1 1 calc R . .
C13 C 1.1363(8) 0.5114(5) 0.7109(8) 0.074(3) Uani 1 1 d D . .
H13A H 1.1793 0.5050 0.6617 0.088 Uiso 1 1 calc R . .
C14 C 1.1925(8) 0.4867(5) 0.8108(8) 0.071(3) Uani 1 1 d D . .
H14A H 1.2731 0.4624 0.8300 0.086 Uiso 1 1 calc R . .
C15 C 1.1329(8) 0.4972(5) 0.8816(7) 0.062(2) Uani 1 1 d D . .
H15A H 1.1726 0.4803 0.9505 0.075 Uiso 1 1 calc R . .
C16 C 1.0141(6) 0.5323(4) 0.8556(5) 0.0464(18) Uani 1 1 d D . .
H16A H 0.9728 0.5391 0.9060 0.056 Uiso 1 1 calc R . .
C21 C 0.7133(5) 0.5562(4) 0.7909(3) 0.0355(15) Uani 1 1 d D . .
C22 C 0.7244(7) 0.4705(4) 0.8117(5) 0.0413(16) Uani 1 1 d D . .
H22A H 0.7847 0.4385 0.7927 0.050 Uiso 1 1 calc R . .
C23 C 0.6474(7) 0.4324(5) 0.8600(5) 0.0457(17) Uani 1 1 d D . .
H23A H 0.6530 0.3739 0.8720 0.055 Uiso 1 1 calc R . .
C24 C 0.5626(7) 0.4793(5) 0.8908(5) 0.0475(18) Uani 1 1 d D . .
H24A H 0.5085 0.4528 0.9223 0.057 Uiso 1 1 calc R . .
C25 C 0.5564(7) 0.5638(5) 0.8760(5) 0.0492(18) Uani 1 1 d D . .
H25A H 0.4997 0.5957 0.8995 0.059 Uiso 1 1 calc R . .
C26 C 0.6318(7) 0.6040(4) 0.8269(5) 0.0445(17) Uani 1 1 d D . .
H26A H 0.6279 0.6628 0.8180 0.053 Uiso 1 1 calc R . .
C31 C 0.7247(10) 0.5757(11) 0.5930(11) 0.0329(19) Uani 0.50 1 d PD . -1
C32 C 0.7087(15) 0.4943(12) 0.5540(12) 0.048(2) Uani 0.50 1 d PD . -1
H32A H 0.7465 0.4489 0.5971 0.058 Uiso 0.50 1 calc PR . -1
C33 C 0.6377(16) 0.4791(10) 0.4522(11) 0.039(3) Uani 0.50 1 d PD . -1
H33A H 0.6236 0.4236 0.4268 0.047 Uiso 0.50 1 calc PR . -1
C34 C 0.5880(16) 0.5462(9) 0.3887(10) 0.054(4) Uani 0.50 1 d PD . -1
H34A H 0.5400 0.5365 0.3193 0.065 Uiso 0.50 1 calc PR . -1
C35 C 0.6076(14) 0.6277(8) 0.4256(10) 0.051(3) Uani 0.50 1 d PD . -1
H35A H 0.5769 0.6731 0.3802 0.061 Uiso 0.50 1 calc PR . -1
C36 C 0.6720(15) 0.6431(9) 0.5287(11) 0.035(2) Uani 0.50 1 d PD . -1
N N 0.6929(9) 0.7289(5) 0.5710(7) 0.023(3) Uani 0.50 1 d PD . -1
C1 C 0.6288(14) 0.7873(8) 0.5123(11) 0.041(3) Uani 0.50 1 d PD . -1
H1A H 0.5584 0.7660 0.4605 0.049 Uiso 0.50 1 calc PR . -1
C41 C 0.7160(12) 0.9276(11) 0.5810(12) 0.0329(19) Uani 0.50 1 d PD . -1
C42 C 0.7220(15) 1.0121(12) 0.5648(11) 0.048(2) Uani 0.50 1 d PD . -1
H42A H 0.7703 1.0470 0.6185 0.058 Uiso 0.50 1 calc PR . -1
C43 C 0.6577(16) 1.0462(9) 0.4702(11) 0.039(3) Uani 0.50 1 d PD . -1
H43A H 0.6686 1.1032 0.4557 0.047 Uiso 0.50 1 calc PR . -1
C44 C 0.5785(14) 0.9963(8) 0.3982(10) 0.054(4) Uani 0.50 1 d PD . -1
H44A H 0.5307 1.0194 0.3342 0.065 Uiso 0.50 1 calc PR . -1
C45 C 0.5673(14) 0.9135(8) 0.4171(10) 0.051(3) Uani 0.50 1 d PD . -1
H45A H 0.5088 0.8804 0.3674 0.061 Uiso 0.50 1 calc PR . -1
C46 C 0.6393(14) 0.8768(9) 0.5072(11) 0.035(2) Uani 0.50 1 d PD . -1
N1 N 0.9282(7) 0.7500 0.8645(5) 0.0280(16) Uani 1 2 d S . .
C101 C 0.8759(10) 0.7500 0.9407(7) 0.044(2) Uani 1 2 d S . .
H10A H 0.7876 0.7500 0.9233 0.052 Uiso 1 2 calc SR . .
C102 C 0.9467(13) 0.7500 1.0440(8) 0.064(3) Uani 1 2 d S . .
H10B H 0.9074 0.7500 1.0962 0.077 Uiso 1 2 calc SR . .
C103 C 1.0723(12) 0.7500 1.0687(9) 0.070(4) Uani 1 2 d S . .
H10C H 1.1217 0.7500 1.1389 0.084 Uiso 1 2 calc SR . .
C104 C 1.1293(11) 0.7500 0.9926(8) 0.054(3) Uani 1 2 d S . .
H10D H 1.2176 0.7500 1.0103 0.064 Uiso 1 2 calc SR . .
C105 C 1.0562(9) 0.7500 0.8893(7) 0.037(2) Uani 1 2 d S . .
N2 N 1.0416(6) 0.7500 0.7081(5) 0.0292(16) Uani 1 2 d S . .
C106 C 1.1147(9) 0.7500 0.8059(7) 0.037(2) Uani 1 2 d S . .
C107 C 1.2450(10) 0.7500 0.8301(9) 0.059(3) Uani 1 2 d S . .
H10E H 1.2966 0.7500 0.8996 0.071 Uiso 1 2 calc SR . .
C108 C 1.2971(11) 0.7500 0.7503(10) 0.072(4) Uani 1 2 d S . .
H10F H 1.3849 0.7500 0.7643 0.086 Uiso 1 2 calc SR . .
C109 C 1.2187(10) 0.7500 0.6502(9) 0.054(3) Uani 1 2 d S . .
H10G H 1.2521 0.7500 0.5944 0.065 Uiso 1 2 calc SR . .
C110 C 1.0916(8) 0.7500 0.6322(6) 0.032(2) Uani 1 2 d S . .
N3 N 0.9152(12) 0.8012(8) 0.4993(9) 0.052(3) Uani 0.50 1 d P . -1
C111 C 1.0066(9) 0.7500 0.5213(7) 0.039(2) Uani 1 2 d S . .
C112 C 1.0299(16) 0.6930(9) 0.4502(12) 0.052(4) Uani 0.50 1 d P . -1
H11A H 1.0973 0.6547 0.4712 0.062 Uiso 0.50 1 calc PR . -1
C113 C 0.9531(17) 0.6940(12) 0.3506(12) 0.065(5) Uani 0.50 1 d P . -1
H11B H 0.9668 0.6563 0.3015 0.078 Uiso 0.50 1 calc PR . -1
C114 C 0.8564(13) 0.7500 0.3222(10) 0.078(4) Uani 1 2 d S . .
H11C H 0.8010 0.7518 0.2541 0.093 Uiso 1 2 calc SR . .
C115 C 0.8428(17) 0.8053(14) 0.3997(15) 0.086(7) Uani 0.50 1 d P . -1
H11D H 0.7801 0.8470 0.3807 0.103 Uiso 0.50 1 calc PR . -1
B1 B 0.5753(13) 0.7500 0.0571(11) 0.053(3) Uani 1 2 d S . .
F11 F 0.4577(7) 0.7500 0.0585(6) 0.092(2) Uani 1 2 d S . .
F12 F 0.6364(6) 0.6802(3) 0.1008(5) 0.109(2) Uani 1 1 d . . .
F13 F 0.5632(9) 0.7500 -0.0500(6) 0.091(2) Uani 1 2 d S . .
B2 B 0.7192(12) 0.2500 0.6511(9) 0.044(3) Uani 1 2 d S . .
F21 F 0.6309(6) 0.2500 0.7022(5) 0.073(2) Uani 1 2 d S . .
F22 F 0.7937(5) 0.3193(3) 0.6807(4) 0.0736(15) Uani 1 1 d . . .
F23 F 0.6604(7) 0.2500 0.5464(5) 0.087(3) Uani 1 2 d S . .

loop_
_atom_site_aniso_label
_atom_site_aniso_U_11
_atom_site_aniso_U_22
_atom_site_aniso_U_33
_atom_site_aniso_U_23
_atom_site_aniso_U_13
_atom_site_aniso_U_12
Pt 0.0270(2) 0.0331(2) 0.0236(2) 0.000 0.00541(13) 0.000
P1 0.0322(9) 0.0320(8) 0.0330(9) -0.0058(7) 0.0106(7) -0.0022(7)
C11 0.040(4) 0.032(3) 0.044(4) -0.001(3) 0.017(3) 0.001(3)
C12 0.055(5) 0.058(5) 0.056(5) 0.008(4) 0.026(4) 0.009(4)
C13 0.057(6) 0.073(6) 0.106(8) 0.006(5) 0.048(6) 0.014(5)
C14 0.035(5) 0.061(5) 0.105(8) 0.008(5) 0.003(5) 0.014(4)
C15 0.042(5) 0.063(5) 0.067(6) 0.008(4) -0.003(4) 0.000(4)
C16 0.035(4) 0.054(4) 0.043(4) 0.001(3) 0.002(3) -0.006(3)
C21 0.033(4) 0.040(4) 0.036(4) -0.002(3) 0.013(3) -0.004(3)
C22 0.048(4) 0.039(4) 0.036(4) -0.007(3) 0.013(3) -0.005(3)
C23 0.050(5) 0.049(4) 0.037(4) 0.004(3) 0.012(3) -0.009(3)
C24 0.040(4) 0.064(5) 0.038(4) -0.005(3) 0.011(3) -0.017(3)
C25 0.046(5) 0.058(5) 0.048(5) -0.016(4) 0.021(4) -0.008(4)
C26 0.048(5) 0.047(4) 0.042(4) -0.013(3) 0.020(3) -0.010(3)
C31 0.029(4) 0.041(4) 0.027(4) 0.006(10) 0.006(3) 0.014(12)
C32 0.074(6) 0.033(4) 0.033(5) 0.007(10) 0.010(4) 0.004(12)
C33 0.065(7) 0.023(9) 0.027(6) -0.003(4) 0.012(5) 0.001(5)
C34 0.055(7) 0.073(14) 0.022(5) -0.005(5) -0.007(4) 0.020(6)
C35 0.055(9) 0.040(9) 0.045(6) 0.012(4) -0.003(5) 0.014(5)
C36 0.028(8) 0.040(7) 0.034(7) -0.010(5) 0.005(6) -0.001(4)
N 0.026(5) 0.030(10) 0.012(4) -0.004(4) 0.002(4) -0.003(4)
C1 0.048(9) 0.032(7) 0.035(8) 0.005(6) 0.001(7) -0.003(6)
C41 0.029(4) 0.041(4) 0.027(4) 0.006(10) 0.006(3) 0.014(12)
C42 0.074(6) 0.033(4) 0.033(5) 0.007(10) 0.010(4) 0.004(12)
C43 0.065(7) 0.023(9) 0.027(6) -0.003(4) 0.012(5) 0.001(5)
C44 0.055(7) 0.073(14) 0.022(5) -0.005(5) -0.007(4) 0.020(6)
C45 0.055(9) 0.040(9) 0.045(6) 0.012(4) -0.003(5) 0.014(5)
C46 0.028(8) 0.040(7) 0.034(7) -0.010(5) 0.005(6) -0.001(4)
N1 0.035(4) 0.032(4) 0.014(3) 0.000 0.002(3) 0.000
C101 0.040(6) 0.056(6) 0.033(6) 0.000 0.010(5) 0.000
C102 0.086(10) 0.082(9) 0.030(6) 0.000 0.026(6) 0.000
C103 0.060(9) 0.113(11) 0.028(6) 0.000 0.000(6) 0.000
C104 0.047(7) 0.068(7) 0.036(6) 0.000 -0.001(5) 0.000
C105 0.044(6) 0.033(5) 0.023(5) 0.000 -0.003(4) 0.000
N2 0.029(4) 0.032(4) 0.024(4) 0.000 0.002(3) 0.000
C106 0.034(5) 0.034(5) 0.039(6) 0.000 0.006(4) 0.000
C107 0.032(6) 0.092(9) 0.046(7) 0.000 0.002(5) 0.000
C108 0.023(6) 0.127(12) 0.057(8) 0.000 0.000(5) 0.000
C109 0.046(7) 0.074(8) 0.046(7) 0.000 0.017(5) 0.000
C110 0.027(5) 0.040(5) 0.024(5) 0.000 0.001(4) 0.000
N3 0.038(7) 0.088(9) 0.034(7) 0.014(6) 0.015(6) 0.016(6)
C111 0.039(6) 0.057(6) 0.020(5) 0.000 0.010(4) 0.000
C112 0.054(10) 0.063(10) 0.041(9) 0.001(7) 0.018(8) 0.000(7)
C113 0.063(12) 0.094(13) 0.039(9) -0.023(9) 0.019(9) -0.023(10)
C114 0.050(8) 0.148(14) 0.036(7) 0.000 0.013(6) 0.000
C115 0.035(10) 0.157(18) 0.067(13) 0.033(12) 0.016(9) 0.030(10)
B1 0.052(8) 0.031(6) 0.080(10) 0.000 0.026(7) 0.000
F11 0.050(5) 0.144(8) 0.079(6) 0.000 0.016(4) 0.000
F12 0.105(5) 0.050(3) 0.121(5) 0.006(3) -0.039(4) 0.014(3)
F13 0.120(7) 0.084(5) 0.082(6) 0.000 0.050(5) 0.000
B2 0.046(7) 0.048(7) 0.045(7) 0.000 0.024(6) 0.000
F21 0.057(4) 0.114(6) 0.052(4) 0.000 0.022(3) 0.000
F22 0.077(4) 0.043(3) 0.093(4) 0.006(2) 0.017(3) -0.006(2)
F23 0.057(5) 0.173(8) 0.027(3) 0.000 0.004(3) 0.000

loop_
_atom_type_symbol
_atom_type_description
_atom_type_scat_dispersion_real
_atom_type_scat_dispersion_imag
_atom_type_scat_source
C C 0.0033 0.0016 'International Tables Vol C Tables 4.2.6.8 and 6.1.1.4'
H H 0.0000 0.0000 'International Tables Vol C Tables 4.2.6.8 and 6.1.1.4'
B B 0.0013 0.0007 'International Tables Vol C Tables 4.2.6.8 and 6.1.1.4'
N N 0.0061 0.0033 'International Tables Vol C Tables 4.2.6.8 and 6.1.1.4'
F F 0.0171 0.0103 'International Tables Vol C Tables 4.2.6.8 and 6.1.1.4'
P P 0.1023 0.0942 'International Tables Vol C Tables 4.2.6.8 and 6.1.1.4'
Pt Pt -1.7033 8.3905 'International Tables Vol C Tables 4.2.6.8 and 6.1.1.4'

loop_
_citation_id
_citation_doi
_citation_year
1 10.1016/j.poly.2004.01.015 2004

loop_
_geom_angle_atom_site_label_1
_geom_angle_atom_site_label_2
_geom_angle_atom_site_label_3
_geom_angle
_geom_angle_site_symmetry_1
_geom_angle_site_symmetry_3
_geom_angle_publ_flag
N Pt N 19.0(4) 4_575 . ?
N Pt N1 170.3(2) 4_575 . ?
N Pt N1 170.3(2) . . ?
N Pt P1 99.4(2) 4_575 . ?
N Pt P1 80.3(2) . . ?
N1 Pt P1 90.07(4) . . ?
N Pt P1 80.3(2) 4_575 4_575 ?
N Pt P1 99.4(2) . 4_575 ?
N1 Pt P1 90.07(4) . 4_575 ?
P1 Pt P1 175.30(8) . 4_575 ?
N Pt N2 109.1(3) 4_575 . ?
N Pt N2 109.1(3) . . ?
N1 Pt N2 72.6(3) . . ?
P1 Pt N2 92.26(4) . . ?
P1 Pt N2 92.26(4) 4_575 . ?
C31 P1 C11 108.3(5) . . ?
C31 P1 C21 101.8(4) . . ?
C11 P1 C21 107.6(3) . . ?
C31 P1 C41 0.4(7) . 4_575 ?
C11 P1 C41 108.5(5) . 4_575 ?
C21 P1 C41 101.5(4) . 4_575 ?
C31 P1 Pt 106.2(6) . . ?
C11 P1 Pt 113.71(14) . . ?
C21 P1 Pt 118.1(2) . . ?
C41 P1 Pt 106.3(6) 4_575 . ?
C16 C11 C12 119.7(7) . . ?
C16 C11 P1 120.5(5) . . ?
C12 C11 P1 119.8(6) . . ?
C13 C12 C11 119.6(8) . . ?
C12 C13 C14 120.8(9) . . ?
C15 C14 C13 119.9(8) . . ?
C14 C15 C16 121.3(8) . . ?
C11 C16 C15 118.8(7) . . ?
C26 C21 C22 119.5(6) . . ?
C26 C21 P1 119.9(5) . . ?
C22 C21 P1 120.7(5) . . ?
C23 C22 C21 119.9(6) . . ?
C24 C23 C22 120.1(7) . . ?
C25 C24 C23 120.2(7) . . ?
C24 C25 C26 121.1(7) . . ?
C25 C26 C21 119.0(7) . . ?
C32 C31 C36 119.9(9) . . ?
C32 C31 P1 127.2(11) . . ?
C36 C31 P1 113.0(11) . . ?
C33 C32 C31 120.6(9) . . ?
C34 C33 C32 119.1(9) . . ?
C33 C34 C35 120.8(9) . . ?
C34 C35 C36 120.4(9) . . ?
C35 C36 C31 119.1(9) . . ?
C35 C36 N 121.9(12) . . ?
C31 C36 N 118.9(12) . . ?
C1 N C36 115.9(11) . . ?
C1 N Pt 123.6(8) . . ?
C36 N Pt 120.5(8) . . ?
N C1 C46 135.1(12) . . ?
C46 C41 C42 121.0(9) . . ?
C46 C41 P1 125.0(11) . 4_575 ?
C42 C41 P1 113.6(11) . 4_575 ?
C41 C42 C43 120.1(9) . . ?
C44 C43 C42 118.7(9) . . ?
C45 C44 C43 120.7(9) . . ?
C44 C45 C46 121.3(9) . . ?
C41 C46 C45 117.9(9) . . ?
C41 C46 C1 126.5(12) . . ?
C45 C46 C1 115.5(12) . . ?
C101 N1 C105 119.0(7) . . ?
C101 N1 Pt 118.0(6) . . ?
C105 N1 Pt 123.0(5) . . ?
N1 C101 C102 122.2(10) . . ?
C103 C102 C101 118.9(10) . . ?
C102 C103 C104 120.4(10) . . ?
C103 C104 C105 119.6(11) . . ?
N1 C105 C104 119.7(9) . . ?
N1 C105 C106 119.4(7) . . ?
C104 C105 C106 120.8(9) . . ?
C110 N2 C106 120.2(8) . . ?
C110 N2 Pt 133.8(6) . . ?
C106 N2 Pt 106.0(6) . . ?
N2 C106 C107 120.9(9) . . ?
N2 C106 C105 119.0(8) . . ?
C107 C106 C105 120.1(9) . . ?
C108 C107 C106 118.7(10) . . ?
C109 C108 C107 118.8(10) . . ?
C110 C109 C108 119.3(10) . . ?
N2 C110 C109 122.1(8) . . ?
N2 C110 C111 119.4(8) . . ?
C109 C110 C111 118.5(8) . . ?
C111 N3 C115 117.4(13) . . ?
N3 C111 N3 79.8(14) 4_575 . ?
N3 C111 C112 124.0(11) 4_575 4_575 ?
N3 C111 C112 74.4(9) . 4_575 ?
N3 C111 C112 74.4(9) 4_575 . ?
N3 C111 C112 124.0(11) . . ?
C112 C111 C112 80.3(13) 4_575 . ?
N3 C111 C110 116.6(8) 4_575 . ?
N3 C111 C110 116.6(8) . . ?
C112 C111 C110 119.4(9) 4_575 . ?
C112 C111 C110 119.4(9) . . ?
C113 C112 C111 118.7(15) . . ?
C112 C113 C114 119.4(15) . . ?
C113 C114 C113 81.6(16) 4_575 . ?
C113 C114 C115 69.1(11) 4_575 . ?
C113 C114 C115 117.1(14) . . ?
C113 C114 C115 117.1(14) 4_575 4_575 ?
C113 C114 C115 69.1(11) . 4_575 ?
C115 C114 C115 76.9(17) . 4_575 ?
N3 C115 C114 123.1(15) . . ?
F11 B1 F12 111.5(8) . 4_575 ?
F11 B1 F12 111.5(8) . . ?
F12 B1 F12 111.6(11) 4_575 . ?
F11 B1 F13 103.5(11) . . ?
F12 B1 F13 109.1(8) 4_575 . ?
F12 B1 F13 109.1(8) . . ?
F22 B2 F22 107.5(10) . 4_565 ?
F22 B2 F23 111.1(6) . . ?
F22 B2 F23 111.1(6) 4_565 . ?
F22 B2 F21 108.8(6) . . ?
F22 B2 F21 108.8(6) 4_565 . ?
F23 B2 F21 109.6(10) . . ?

loop_
_geom_bond_atom_site_label_1
_geom_bond_atom_site_label_2
_geom_bond_distance
_geom_bond_site_symmetry_2
_geom_bond_publ_flag
Pt N 2.044(10) 4_575 ?
Pt N 2.044(10) . ?
Pt N1 2.061(7) . ?
Pt P1 2.3058(16) . ?
Pt P1 2.3058(16) 4_575 ?
Pt N2 2.626(7) . ?
P1 C31 1.733(15) . ?
P1 C11 1.818(7) . ?
P1 C21 1.832(6) . ?
P1 C41 1.904(15) 4_575 ?
C11 C16 1.391(9) . ?
C11 C12 1.392(9) . ?
C12 C13 1.375(11) . ?
C13 C14 1.376(13) . ?
C14 C15 1.350(12) . ?
C15 C16 1.395(11) . ?
C21 C26 1.398(9) . ?
C21 C22 1.401(9) . ?
C22 C23 1.385(9) . ?
C23 C24 1.381(10) . ?
C24 C25 1.368(10) . ?
C25 C26 1.394(10) . ?
C31 C32 1.400(14) . ?
C31 C36 1.403(14) . ?
C32 C33 1.398(14) . ?
C33 C34 1.387(13) . ?
C34 C35 1.392(13) . ?
C35 C36 1.396(13) . ?
C36 N 1.482(15) . ?
N C1 1.297(15) . ?
C1 C46 1.44(2) . ?
C41 C46 1.375(14) . ?
C41 C42 1.376(14) . ?
C41 P1 1.904(15) 4_575 ?
C42 C43 1.387(14) . ?
C43 C44 1.367(13) . ?
C44 C45 1.365(14) . ?
C45 C46 1.381(13) . ?
N1 C101 1.348(11) . ?
N1 C105 1.379(12) . ?
C101 C102 1.393(14) . ?
C102 C103 1.352(17) . ?
C103 C104 1.384(16) . ?
C104 C105 1.399(13) . ?
C105 C106 1.485(13) . ?
N2 C110 1.326(11) . ?
N2 C106 1.338(11) . ?
C106 C107 1.405(14) . ?
C107 C108 1.390(17) . ?
C108 C109 1.382(15) . ?
C109 C110 1.379(14) . ?
C110 C111 1.526(12) . ?
N3 C111 1.279(14) . ?
N3 C115 1.36(2) . ?
C111 N3 1.279(14) 4_575 ?
C111 C112 1.417(16) 4_575 ?
C111 C112 1.417(16) . ?
C112 C113 1.37(2) . ?
C113 C114 1.37(2) . ?
C114 C113 1.37(2) 4_575 ?
C114 C115 1.42(2) . ?
C114 C115 1.42(2) 4_575 ?
B1 F11 1.335(15) . ?
B1 F12 1.353(9) 4_575 ?
B1 F12 1.353(9) . ?
B1 F13 1.429(16) . ?
B2 F22 1.376(9) . ?
B2 F22 1.376(9) 4_565 ?
B2 F23 1.380(13) . ?
B2 F21 1.383(13) . ?

loop_
_geom_hbond_atom_site_label_D
_geom_hbond_atom_site_label_H
_geom_hbond_atom_site_label_A
_geom_hbond_distance_DH
_geom_hbond_distance_HA
_geom_hbond_distance_DA
_geom_hbond_angle_DHA
_geom_hbond_site_symmetry_A
C1 H1A F23 0.95 2.46 3.169(17) 131.8 3_666
C107 H10E F11 0.95 2.37 3.303(14) 168.7 1_656
C109 H10G F23 0.95 2.42 3.371(13) 179.3 3_766
C22 H22A F22 0.95 2.47 3.250(8) 139.2 .
C32 H32A F22 0.95 2.35 3.280(18) 165.6 .
C42 H42A F22 0.95 2.29 3.111(18) 144.2 4_575

loop_
_geom_torsion_atom_site_label_1
_geom_torsion_atom_site_label_2
_geom_torsion_atom_site_label_3
_geom_torsion_atom_site_label_4
_geom_torsion
_geom_torsion_site_symmetry_1
_geom_torsion_site_symmetry_2
_geom_torsion_site_symmetry_3
_geom_torsion_site_symmetry_4
_geom_torsion_publ_flag
N Pt P1 C31 9.3(4) 4_575 . . . ?
N Pt P1 C31 8.5(4) . . . . ?
N1 Pt P1 C31 -173.1(3) . . . . ?
P1 Pt P1 C31 95.3(11) 4_575 . . . ?
N2 Pt P1 C31 -100.5(3) . . . . ?
N Pt P1 C11 128.3(4) 4_575 . . . ?
N Pt P1 C11 127.5(4) . . . . ?
N1 Pt P1 C11 -54.1(3) . . . . ?
P1 Pt P1 C11 -145.7(10) 4_575 . . . ?
N2 Pt P1 C11 18.5(3) . . . . ?
N Pt P1 C21 -104.1(3) 4_575 . . . ?
N Pt P1 C21 -104.9(3) . . . . ?
N1 Pt P1 C21 73.5(3) . . . . ?
P1 Pt P1 C21 -18.1(11) 4_575 . . . ?
N2 Pt P1 C21 146.1(2) . . . . ?
N Pt P1 C41 9.0(4) 4_575 . . 4_575 ?
N Pt P1 C41 8.2(4) . . . 4_575 ?
N1 Pt P1 C41 -173.4(4) . . . 4_575 ?
P1 Pt P1 C41 95.0(11) 4_575 . . 4_575 ?
N2 Pt P1 C41 -100.8(4) . . . 4_575 ?
C31 P1 C11 C16 -145.9(7) . . . . ?
C21 P1 C11 C16 -36.5(4) . . . . ?
C41 P1 C11 C16 -145.6(6) 4_575 . . . ?
Pt P1 C11 C16 96.3(4) . . . . ?
C31 P1 C11 C12 35.0(7) . . . . ?
C21 P1 C11 C12 144.4(4) . . . . ?
C41 P1 C11 C12 35.4(6) 4_575 . . . ?
Pt P1 C11 C12 -82.7(4) . . . . ?
C16 C11 C12 C13 -1.9(8) . . . . ?
P1 C11 C12 C13 177.2(6) . . . . ?
C11 C12 C13 C14 2.0(11) . . . . ?
C12 C13 C14 C15 -1.3(13) . . . . ?
C13 C14 C15 C16 0.4(13) . . . . ?
C12 C11 C16 C15 1.1(8) . . . . ?
P1 C11 C16 C15 -178.0(5) . . . . ?
C14 C15 C16 C11 -0.3(11) . . . . ?
C31 P1 C21 C26 -103.5(7) . . . . ?
C11 P1 C21 C26 142.7(4) . . . . ?
C41 P1 C21 C26 -103.5(7) 4_575 . . . ?
Pt P1 C21 C26 12.3(4) . . . . ?
C31 P1 C21 C22 76.6(7) . . . . ?
C11 P1 C21 C22 -37.2(4) . . . . ?
C41 P1 C21 C22 76.7(7) 4_575 . . . ?
Pt P1 C21 C22 -167.6(3) . . . . ?
C26 C21 C22 C23 5.4(7) . . . . ?
P1 C21 C22 C23 -174.7(5) . . . . ?
C21 C22 C23 C24 -2.2(9) . . . . ?
C22 C23 C24 C25 -1.6(10) . . . . ?
C23 C24 C25 C26 2.1(10) . . . . ?
C24 C25 C26 C21 1.1(10) . . . . ?
C22 C21 C26 C25 -4.9(8) . . . . ?
P1 C21 C26 C25 175.3(5) . . . . ?
C11 P1 C31 C32 50.0(5) . . . . ?
C21 P1 C31 C32 -63.3(6) . . . . ?
C41 P1 C31 C32 -72(100) 4_575 . . . ?
Pt P1 C31 C32 172.4(5) . . . . ?
C11 P1 C31 C36 -130.5(8) . . . . ?
C21 P1 C31 C36 116.2(8) . . . . ?
C41 P1 C31 C36 107(100) 4_575 . . . ?
Pt P1 C31 C36 -8.0(8) . . . . ?
C36 C31 C32 C33 -1.8(12) . . . . ?
P1 C31 C32 C33 177.7(10) . . . . ?
C31 C32 C33 C34 3.0(18) . . . . ?
C32 C33 C34 C35 0(2) . . . . ?
C33 C34 C35 C36 -4(2) . . . . ?
C34 C35 C36 C31 5(2) . . . . ?
C34 C35 C36 N -179.0(13) . . . . ?
C32 C31 C36 C35 -2.1(16) . . . . ?
P1 C31 C36 C35 178.3(11) . . . . ?
C32 C31 C36 N -178.4(9) . . . . ?
P1 C31 C36 N 2.0(14) . . . . ?
C35 C36 N C1 12.4(19) . . . . ?
C31 C36 N C1 -171.3(12) . . . . ?
C35 C36 N Pt -169.6(11) . . . . ?
C31 C36 N Pt 6.6(15) . . . . ?
N Pt N C1 -8.8(11) 4_575 . . . ?
N1 Pt N C1 159.4(16) . . . . ?
P1 Pt N C1 168.8(11) . . . . ?
P1 Pt N C1 -6.4(11) 4_575 . . . ?
N2 Pt N C1 -102.1(10) . . . . ?
N Pt N C36 173.4(8) 4_575 . . . ?
N1 Pt N C36 -18(2) . . . . ?
P1 Pt N C36 -9.0(8) . . . . ?
P1 Pt N C36 175.8(8) 4_575 . . . ?
N2 Pt N C36 80.1(9) . . . . ?
C36 N C1 C46 -160.9(13) . . . . ?
Pt N C1 C46 21(2) . . . . ?
C46 C41 C42 C43 -5.0(11) . . . . ?
P1 C41 C42 C43 -177.5(11) 4_575 . . . ?
C41 C42 C43 C44 7.0(17) . . . . ?
C42 C43 C44 C45 -3(2) . . . . ?
C43 C44 C45 C46 -3(2) . . . . ?
C42 C41 C46 C45 -1.0(16) . . . . ?
P1 C41 C46 C45 170.6(11) 4_575 . . . ?
C42 C41 C46 C1 176.7(9) . . . . ?
P1 C41 C46 C1 -11.7(19) 4_575 . . . ?
C44 C45 C46 C41 5(2) . . . . ?
C44 C45 C46 C1 -173.0(13) . . . . ?
N C1 C46 C41 -13(3) . . . . ?
N C1 C46 C45 165.0(15) . . . . ?
N Pt N1 C101 78.3(19) 4_575 . . . ?
N Pt N1 C101 -78.3(19) . . . . ?
P1 Pt N1 C101 -87.65(4) . . . . ?
P1 Pt N1 C101 87.65(4) 4_575 . . . ?
N2 Pt N1 C101 180.000(4) . . . . ?
N Pt N1 C105 -101.7(19) 4_575 . . . ?
N Pt N1 C105 101.7(19) . . . . ?
P1 Pt N1 C105 92.35(4) . . . . ?
P1 Pt N1 C105 -92.35(4) 4_575 . . . ?
N2 Pt N1 C105 0.000(3) . . . . ?
C105 N1 C101 C102 0.000(6) . . . . ?
Pt N1 C101 C102 180.000(5) . . . . ?
N1 C101 C102 C103 0.000(7) . . . . ?
C101 C102 C103 C104 0.000(8) . . . . ?
C102 C103 C104 C105 0.000(7) . . . . ?
C101 N1 C105 C104 0.000(5) . . . . ?
Pt N1 C105 C104 180.000(4) . . . . ?
C101 N1 C105 C106 180.000(4) . . . . ?
Pt N1 C105 C106 0.000(4) . . . . ?
C103 C104 C105 N1 0.000(5) . . . . ?
C103 C104 C105 C106 180.000(5) . . . . ?
N Pt N2 C110 -10.1(2) 4_575 . . . ?
N Pt N2 C110 10.1(2) . . . . ?
N1 Pt N2 C110 180.000(4) . . . . ?
P1 Pt N2 C110 90.64(4) . . . . ?
P1 Pt N2 C110 -90.64(4) 4_575 . . . ?
N Pt N2 C106 169.9(2) 4_575 . . . ?
N Pt N2 C106 -169.9(2) . . . . ?
N1 Pt N2 C106 0.000(3) . . . . ?
P1 Pt N2 C106 -89.36(4) . . . . ?
P1 Pt N2 C106 89.36(4) 4_575 . . . ?
C110 N2 C106 C107 0.000(4) . . . . ?
Pt N2 C106 C107 180.000(3) . . . . ?
C110 N2 C106 C105 180.000(4) . . . . ?
Pt N2 C106 C105 0.000(3) . . . . ?
N1 C105 C106 N2 0.000(4) . . . . ?
C104 C105 C106 N2 180.000(4) . . . . ?
N1 C105 C106 C107 180.000(4) . . . . ?
C104 C105 C106 C107 0.000(6) . . . . ?
N2 C106 C107 C108 0.000(6) . . . . ?
C105 C106 C107 C108 180.000(5) . . . . ?
C106 C107 C108 C109 0.000(6) . . . . ?
C107 C108 C109 C110 0.000(5) . . . . ?
C106 N2 C110 C109 0.000(4) . . . . ?
Pt N2 C110 C109 180.000(3) . . . . ?
C106 N2 C110 C111 180.000(3) . . . . ?
Pt N2 C110 C111 0.000(4) . . . . ?
C108 C109 C110 N2 0.000(4) . . . . ?
C108 C109 C110 C111 180.000(4) . . . . ?
C115 N3 C111 N3 -68.8(15) . . . 4_575 ?
C115 N3 C111 C112 61.0(15) . . . 4_575 ?
C115 N3 C111 C112 -6(2) . . . . ?
C115 N3 C111 C110 176.4(12) . . . . ?
N2 C110 C111 N3 -45.8(8) . . . 4_575 ?
C109 C110 C111 N3 134.2(8) . . . 4_575 ?
N2 C110 C111 N3 45.8(8) . . . . ?
C109 C110 C111 N3 -134.2(8) . . . . ?
N2 C110 C111 C112 132.2(9) . . . 4_575 ?
C109 C110 C111 C112 -47.8(9) . . . 4_575 ?
N2 C110 C111 C112 -132.2(9) . . . . ?
C109 C110 C111 C112 47.8(9) . . . . ?
N3 C111 C112 C113 68.2(15) 4_575 . . . ?
N3 C111 C112 C113 2(2) . . . . ?
C112 C111 C112 C113 -61.2(17) 4_575 . . . ?
C110 C111 C112 C113 -179.6(11) . . . . ?
C111 C112 C113 C114 0(2) . . . . ?
C112 C113 C114 C113 62.1(18) . . . 4_575 ?
C112 C113 C114 C115 1(2) . . . . ?
C112 C113 C114 C115 -61.2(16) . . . 4_575 ?
C111 N3 C115 C114 7(2) . . . . ?
C113 C114 C115 N3 -72.4(18) 4_575 . . . ?
C113 C114 C115 N3 -4(2) . . . . ?
C115 C114 C115 N3 54(2) 4_575 . . . ?
